data_4502251
loop_
_publ_author_name
'Li, Qiao-Yun'
'Yang, Gao-Wen'
'Tang, Xiao-Yan'
'Ma, Yun-Sheng'
'Yao, Wen'
'Zhou, Feng'
'Chen, Juan'
'Zhou, Hao'

_publ_section_title
;
 Constructions of a Set of New Lanthanide-Based Coordination Polymers with
 Hatza Ligands (Hatza = 5-Aminotetrazole&#x2212;1-Acetic Acid)
;
_journal_issue 1
_journal_name_full 'Crystal Growth &amp; Design'
_journal_page_first 165
_journal_paper_doi 10.1021/cg900807t
_journal_volume 10
_journal_year 2010
_chemical_formula_moiety 'C7 H14 Cl N10 Nd O6'
_chemical_formula_sum 'C7 H14 Cl N10 Nd O6'
_chemical_formula_weight 513.97
_chemical_name_systematic
; 
 ? 
;
_space_group_IT_number 2
_symmetry_cell_setting triclinic
_symmetry_space_group_name_Hall '-P 1'
_symmetry_space_group_name_H-M 'P -1'
_atom_sites_solution_hydrogens geom
_atom_sites_solution_primary direct
_atom_sites_solution_secondary difmap
_audit_creation_method SHELXL-97
_cell_angle_alpha 65.05(3)
_cell_angle_beta 70.52(3)
_cell_angle_gamma 84.41(3)
_cell_formula_units_Z 2
_cell_length_a 8.9228(18)
_cell_length_b 10.135(2)
_cell_length_c 10.156(2)
_cell_measurement_temperature 291(2)
_cell_volume 784.0(4)
_computing_cell_refinement 'CrystalClear, Ver. 1.30 (Rigaku/MSC, 2001)'
_computing_data_collection 'CrystalClear, Ver. 1.30 (Rigaku/MSC, 2001)'
_computing_data_reduction 'CrystalStructure, Ver. 3.60 (Rigaku/MSC, 2004)'
_computing_molecular_graphics 'SHELXL-97 (Sheldrick, 1997)'
_computing_publication_material 'SHELXL-97 (Sheldrick, 1997)'
_computing_structure_refinement 'SHELXL-97 (Sheldrick, 1997)'
_computing_structure_solution 'SHELXS-97 (Sheldrick, 1990)'
_diffrn_ambient_temperature 291(2)
_diffrn_measured_fraction_theta_full 0.996
_diffrn_measured_fraction_theta_max 0.996
_diffrn_measurement_device_type 'Rigaku Mercury'
_diffrn_measurement_method \w
_diffrn_radiation_monochromator graphite
_diffrn_radiation_source 'fine-focus sealed tube'
_diffrn_radiation_type MoK\a
_diffrn_radiation_wavelength 0.71073
_diffrn_reflns_av_R_equivalents 0.0317
_diffrn_reflns_av_sigmaI/netI 0.0401
_diffrn_reflns_limit_h_max 11
_diffrn_reflns_limit_h_min -11
_diffrn_reflns_limit_k_max 13
_diffrn_reflns_limit_k_min -13
_diffrn_reflns_limit_l_max 13
_diffrn_reflns_limit_l_min -13
_diffrn_reflns_number 8280
_diffrn_reflns_theta_full 27.48
_diffrn_reflns_theta_max 27.48
_diffrn_reflns_theta_min 3.20
_diffrn_standards_decay_% 0
_diffrn_standards_interval_count 0
_diffrn_standards_interval_time 0
_diffrn_standards_number 0
_exptl_absorpt_coefficient_mu 3.535
_exptl_absorpt_correction_T_max 0.5382
_exptl_absorpt_correction_T_min 0.5382
_exptl_absorpt_correction_type multi-scan
_exptl_absorpt_process_details 'Jacobson, R. (1998) Private communication to Rigaku Corp.'
_exptl_crystal_colour colorless
_exptl_crystal_density_diffrn 2.177
_exptl_crystal_density_method 'not measured'
_exptl_crystal_description prism
_exptl_crystal_F_000 502
_exptl_crystal_size_max 0.20
_exptl_crystal_size_mid 0.20
_exptl_crystal_size_min 0.20
_refine_diff_density_max 0.988
_refine_diff_density_min -1.012
_refine_diff_density_rms 0.116
_refine_ls_extinction_method none
_refine_ls_goodness_of_fit_ref 1.050
_refine_ls_hydrogen_treatment mixed
_refine_ls_matrix_type full
_refine_ls_number_parameters 254
_refine_ls_number_reflns 3584
_refine_ls_number_restraints 7
_refine_ls_restrained_S_all 1.048
_refine_ls_R_factor_all 0.0291
_refine_ls_R_factor_gt 0.0248
_refine_ls_shift/su_max 0.001
_refine_ls_shift/su_mean 0.000
_refine_ls_structure_factor_coef Fsqd
_refine_ls_weighting_details 'calc w=1/[\s^2^(Fo^2^)+(0.0197P)^2^+1.0858P] where P=(Fo^2^+2Fc^2^)/3'
_refine_ls_weighting_scheme calc
_refine_ls_wR_factor_gt 0.0562
_refine_ls_wR_factor_ref 0.0574
_reflns_number_gt 3291
_reflns_number_total 3584
_reflns_threshold_expression >2sigma(I)
_cod_data_source_file cg900807t_si_002.cif
_cod_data_source_block t
_cod_original_cell_volume 784.1(4)
_cod_database_code 4502251

loop_
_symmetry_equiv_pos_as_xyz
'x, y, z'
'-x, -y, -z'

loop_
_atom_site_label
_atom_site_type_symbol
_atom_site_fract_x
_atom_site_fract_y
_atom_site_fract_z
_atom_site_U_iso_or_equiv
_atom_site_adp_type
_atom_site_occupancy
_atom_site_symmetry_multiplicity
_atom_site_calc_flag
_atom_site_refinement_flags
Nd1 Nd 0.89415(2) 0.441374(18) 0.31880(2) 0.01546(6) Uani 1 1 d .
Cl1 Cl 0.57558(11) 0.45263(10) 0.32316(12) 0.0315(2) Uani 1 1 d .
O1 O 0.8812(3) 0.6638(3) 0.0937(3) 0.0276(6) Uani 1 1 d .
O2 O 0.9981(3) 0.6443(3) -0.1286(3) 0.0281(6) Uani 1 1 d .
O3 O 0.9125(3) 0.6319(3) 0.3934(3) 0.0315(6) Uani 1 1 d .
O4 O 0.9271(3) 0.7190(3) 0.5573(3) 0.0263(6) Uani 1 1 d .
O5 O 0.7325(3) 0.3706(3) 0.5940(3) 0.0308(6) Uani 1 1 d D
H5B H 0.767(6) 0.380(6) 0.658(5) 0.066(18) Uiso 1 1 d D
H5A H 0.641(3) 0.404(5) 0.617(6) 0.055(16) Uiso 1 1 d D
O6 O 1.1650(3) 0.5699(3) 0.1853(3) 0.0263(6) Uani 1 1 d D
H6 H 1.153(6) 0.6609(10) 0.143(5) 0.049(14) Uiso 1 1 d D
N1 N 0.7811(4) 0.9348(3) -0.0600(3) 0.0247(7) Uani 1 1 d .
N2 N 0.8688(4) 1.0628(3) -0.1286(4) 0.0356(8) Uani 1 1 d .
N3 N 0.8051(4) 1.1333(4) -0.0458(4) 0.0372(8) Uani 1 1 d .
N4 N 0.6788(4) 1.0579(3) 0.0765(4) 0.0305(7) Uani 1 1 d .
N5 N 0.5534(4) 0.8265(4) 0.1584(4) 0.0330(8) Uani 1 1 d D
H5D H 0.581(5) 0.741(2) 0.169(5) 0.048(14) Uiso 1 1 d D
H5C H 0.490(4) 0.842(5) 0.234(3) 0.046(14) Uiso 1 1 d D
N6 N 0.7409(3) 0.9470(3) 0.4539(3) 0.0216(6) Uani 1 1 d .
N7 N 0.8260(4) 1.0770(3) 0.3685(4) 0.0264(7) Uani 1 1 d .
N8 N 0.7748(4) 1.1542(3) 0.4466(4) 0.0249(7) Uani 1 1 d .
N9 N 0.6564(4) 1.0816(3) 0.5818(4) 0.0253(7) Uani 1 1 d .
N10 N 0.5368(4) 0.8416(3) 0.6964(4) 0.0296(7) Uani 1 1 d D
H10B H 0.469(3) 0.862(4) 0.766(3) 0.022(10) Uiso 1 1 d D
H10A H 0.514(6) 0.768(3) 0.686(6) 0.055(15) Uiso 1 1 d D
C1 C 0.9088(4) 0.7030(4) -0.0464(4) 0.0193(7) Uani 1 1 d .
C2 C 0.8184(5) 0.8299(4) -0.1268(4) 0.0252(8) Uani 1 1 d .
H2B H 0.8818 0.8789 -0.2341 0.030 Uiso 1 1 calc R
H2C H 0.7202 0.7921 -0.1223 0.030 Uiso 1 1 calc R
C3 C 0.6658(4) 0.9337(4) 0.0660(4) 0.0220(7) Uani 1 1 d .
C4 C 0.8782(4) 0.7204(3) 0.4550(4) 0.0187(7) Uani 1 1 d .
C5 C 0.7654(4) 0.8348(4) 0.3981(4) 0.0204(7) Uani 1 1 d .
H5E H 0.8061 0.8806 0.2868 0.024 Uiso 1 1 calc R
H5F H 0.6632 0.7867 0.4276 0.024 Uiso 1 1 calc R
C6 C 0.6384(4) 0.9514(4) 0.5829(4) 0.0193(7) Uani 1 1 d .
C7 C 1.3074(5) 0.5361(5) 0.0878(5) 0.0403(10) Uani 1 1 d .
H7B H 1.3914 0.6067 0.0551 0.060 Uiso 1 1 calc R
H7C H 1.2876 0.5384 -0.0004 0.060 Uiso 1 1 calc R
H7D H 1.3383 0.4408 0.1437 0.060 Uiso 1 1 calc R

loop_
_atom_site_aniso_label
_atom_site_aniso_U_11
_atom_site_aniso_U_22
_atom_site_aniso_U_33
_atom_site_aniso_U_23
_atom_site_aniso_U_13
_atom_site_aniso_U_12
Nd1 0.01727(10) 0.01362(9) 0.01564(10) -0.00693(7) -0.00497(7) 0.00295(6)
Cl1 0.0240(5) 0.0295(5) 0.0452(6) -0.0175(4) -0.0145(4) 0.0052(4)
O1 0.0389(16) 0.0222(13) 0.0160(12) -0.0051(11) -0.0074(11) 0.0080(11)
O2 0.0402(16) 0.0204(13) 0.0227(13) -0.0122(11) -0.0061(12) 0.0075(11)
O3 0.0433(17) 0.0207(13) 0.0356(15) -0.0189(12) -0.0118(13) 0.0097(12)
O4 0.0287(14) 0.0275(13) 0.0291(14) -0.0137(12) -0.0168(12) 0.0092(11)
O5 0.0269(16) 0.0410(16) 0.0208(14) -0.0123(13) -0.0029(12) -0.0009(13)
O6 0.0305(15) 0.0152(12) 0.0287(14) -0.0085(11) -0.0048(11) 0.0011(11)
N1 0.0274(17) 0.0156(14) 0.0230(15) -0.0041(12) -0.0038(13) 0.0021(12)
N2 0.034(2) 0.0210(16) 0.0371(19) -0.0077(15) 0.0019(16) -0.0018(14)
N3 0.040(2) 0.0219(16) 0.041(2) -0.0122(16) -0.0026(17) -0.0012(15)
N4 0.0316(19) 0.0230(16) 0.0290(17) -0.0091(14) -0.0034(14) 0.0044(14)
N5 0.033(2) 0.0269(18) 0.0337(19) -0.0143(16) 0.0001(16) -0.0030(15)
N6 0.0203(16) 0.0163(14) 0.0273(16) -0.0100(13) -0.0063(13) 0.0047(12)
N7 0.0244(17) 0.0176(14) 0.0303(17) -0.0079(13) -0.0026(14) -0.0002(12)
N8 0.0228(16) 0.0187(14) 0.0317(17) -0.0126(13) -0.0042(13) 0.0011(12)
N9 0.0254(17) 0.0197(15) 0.0285(16) -0.0108(13) -0.0050(13) 0.0016(12)
N10 0.0307(19) 0.0234(17) 0.0295(18) -0.0127(15) -0.0003(15) -0.0015(14)
C1 0.0211(18) 0.0160(16) 0.0214(17) -0.0086(14) -0.0061(14) -0.0005(13)
C2 0.031(2) 0.0253(18) 0.0195(17) -0.0097(15) -0.0093(16) 0.0070(16)
C3 0.0238(19) 0.0210(17) 0.0207(17) -0.0077(15) -0.0083(15) 0.0029(14)
C4 0.0192(18) 0.0130(15) 0.0190(16) -0.0053(13) -0.0019(14) 0.0003(13)
C5 0.0231(19) 0.0194(17) 0.0238(18) -0.0120(15) -0.0105(15) 0.0041(14)
C6 0.0201(18) 0.0166(16) 0.0241(18) -0.0095(14) -0.0098(14) 0.0034(13)
C7 0.029(2) 0.042(2) 0.044(3) -0.018(2) -0.0040(19) 0.0025(19)

loop_
_atom_type_symbol
_atom_type_description
_atom_type_scat_dispersion_real
_atom_type_scat_dispersion_imag
_atom_type_scat_source
C C 0.0033 0.0016 'International Tables Vol C Tables 4.2.6.8 and 6.1.1.4'
H H 0.0000 0.0000 'International Tables Vol C Tables 4.2.6.8 and 6.1.1.4'
N N 0.0061 0.0033 'International Tables Vol C Tables 4.2.6.8 and 6.1.1.4'
O O 0.0106 0.0060 'International Tables Vol C Tables 4.2.6.8 and 6.1.1.4'
Cl Cl 0.1484 0.1585 'International Tables Vol C Tables 4.2.6.8 and 6.1.1.4'
Nd Nd -0.1943 3.0179 'International Tables Vol C Tables 4.2.6.8 and 6.1.1.4'

loop_
_geom_angle_atom_site_label_1
_geom_angle_atom_site_label_2
_geom_angle_atom_site_label_3
_geom_angle
_geom_angle_site_symmetry_1
_geom_angle_site_symmetry_3
O2 Nd1 O3 144.49(9) 2_765 .
O2 Nd1 O4 85.26(9) 2_765 2_766
O3 Nd1 O4 96.67(9) . 2_766
O2 Nd1 O1 80.89(9) 2_765 .
O3 Nd1 O1 77.07(9) . .
O4 Nd1 O1 144.22(9) 2_766 .
O2 Nd1 O5 144.34(9) 2_765 .
O3 Nd1 O5 69.90(10) . .
O4 Nd1 O5 79.69(10) 2_766 .
O1 Nd1 O5 128.14(9) . .
O2 Nd1 O6 78.44(9) 2_765 .
O3 Nd1 O6 68.42(9) . .
O4 Nd1 O6 73.16(9) 2_766 .
O1 Nd1 O6 71.81(10) . .
O5 Nd1 O6 126.29(10) . .
O2 Nd1 N8 73.81(9) 2_765 1_545
O3 Nd1 N8 140.31(9) . 1_545
O4 Nd1 N8 71.12(9) 2_766 1_545
O1 Nd1 N8 134.19(9) . 1_545
O5 Nd1 N8 70.77(10) . 1_545
O6 Nd1 N8 135.97(9) . 1_545
O2 Nd1 Cl1 98.15(8) 2_765 .
O3 Nd1 Cl1 101.89(8) . .
O4 Nd1 Cl1 141.29(7) 2_766 .
O1 Nd1 Cl1 73.69(8) . .
O5 Nd1 Cl1 75.38(8) . .
O6 Nd1 Cl1 145.44(6) . .
N8 Nd1 Cl1 72.93(7) 1_545 .
C1 O1 Nd1 138.4(2) . .
C1 O2 Nd1 162.5(2) . 2_765
C4 O3 Nd1 162.5(2) . .
C4 O4 Nd1 130.6(2) . 2_766
Nd1 O5 H5B 123(4) . .
Nd1 O5 H5A 120(3) . .
H5B O5 H5A 99(5) . .
C7 O6 Nd1 130.0(2) . .
C7 O6 H6 108(3) . .
Nd1 O6 H6 108(3) . .
C3 N1 N2 107.9(3) . .
C3 N1 C2 131.6(3) . .
N2 N1 C2 120.5(3) . .
N3 N2 N1 106.0(3) . .
N2 N3 N4 112.1(3) . .
C3 N4 N3 105.3(3) . .
C3 N5 H5D 117(3) . .
C3 N5 H5C 113(3) . .
H5D N5 H5C 121(4) . .
C6 N6 N7 108.4(3) . .
C6 N6 C5 130.8(3) . .
N7 N6 C5 120.7(3) . .
N8 N7 N6 106.0(3) . .
N7 N8 N9 112.2(3) . .
N7 N8 Nd1 118.9(2) . 1_565
N9 N8 Nd1 128.7(2) . 1_565
C6 N9 N8 104.4(3) . .
C6 N10 H10B 116(3) . .
C6 N10 H10A 123(3) . .
H10B N10 H10A 117(4) . .
O1 C1 O2 126.8(3) . .
O1 C1 C2 117.6(3) . .
O2 C1 C2 115.4(3) . .
N1 C2 C1 113.2(3) . .
N1 C2 H2B 108.9 . .
C1 C2 H2B 108.9 . .
N1 C2 H2C 108.9 . .
C1 C2 H2C 108.9 . .
H2B C2 H2C 107.8 . .
N4 C3 N5 127.0(3) . .
N4 C3 N1 108.6(3) . .
N5 C3 N1 124.2(3) . .
O4 C4 O3 125.7(3) . .
O4 C4 C5 119.4(3) . .
O3 C4 C5 114.9(3) . .
N6 C5 C4 115.2(3) . .
N6 C5 H5E 108.5 . .
C4 C5 H5E 108.5 . .
N6 C5 H5F 108.5 . .
C4 C5 H5F 108.5 . .
H5E C5 H5F 107.5 . .
N9 C6 N6 109.0(3) . .
N9 C6 N10 125.6(3) . .
N6 C6 N10 125.4(3) . .
O6 C7 H7B 109.5 . .
O6 C7 H7C 109.5 . .
H7B C7 H7C 109.5 . .
O6 C7 H7D 109.5 . .
H7B C7 H7D 109.5 . .
H7C C7 H7D 109.5 . .

loop_
_geom_bond_atom_site_label_1
_geom_bond_atom_site_label_2
_geom_bond_distance
_geom_bond_site_symmetry_2
Nd1 O2 2.329(2) 2_765
Nd1 O3 2.389(2) .
Nd1 O4 2.424(3) 2_766
Nd1 O1 2.469(3) .
Nd1 O5 2.496(3) .
Nd1 O6 2.513(3) .
Nd1 N8 2.790(3) 1_545
Nd1 Cl1 2.8200(11) .
O1 C1 1.246(4) .
O2 C1 1.252(4) .
O2 Nd1 2.329(2) 2_765
O3 C4 1.258(4) .
O4 C4 1.248(4) .
O4 Nd1 2.424(3) 2_766
O5 H5B 0.85(5) .
O5 H5A 0.85(4) .
O6 C7 1.440(5) .
O6 H6 0.85(3) .
N1 C3 1.345(4) .
N1 N2 1.362(4) .
N1 C2 1.445(4) .
N2 N3 1.284(5) .
N3 N4 1.353(5) .
N4 C3 1.326(5) .
N5 C3 1.339(5) .
N5 H5D 0.85(4) .
N5 H5C 0.85(3) .
N6 C6 1.340(4) .
N6 N7 1.363(4) .
N6 C5 1.440(4) .
N7 N8 1.289(4) .
N8 N9 1.369(4) .
N8 Nd1 2.790(3) 1_565
N9 C6 1.340(4) .
N10 C6 1.344(5) .
N10 H10B 0.85(4) .
N10 H10A 0.85(3) .
C1 C2 1.524(5) .
C2 H2B 0.9700 .
C2 H2C 0.9700 .
C4 C5 1.512(5) .
C5 H5E 0.9700 .
C5 H5F 0.9700 .
C7 H7B 0.9600 .
C7 H7C 0.9600 .
C7 H7D 0.9600 .

loop_
_geom_hbond_atom_site_label_D
_geom_hbond_atom_site_label_H
_geom_hbond_atom_site_label_A
_geom_hbond_distance_DH
_geom_hbond_distance_HA
_geom_hbond_distance_DA
_geom_hbond_angle_DHA
_geom_hbond_site_symmetry_A
O5 H5A Cl1 0.85(4) 2.37(5) 3.200(3) 165(5) 2_666
N10 H10A Cl1 0.85(4) 2.49(4) 3.339(3) 175(5) 2_666
O5 H5B O6 0.85(3) 2.13(5) 2.973(4) 172(5) 2_766
N5 H5C N9 0.85(4) 2.28(4) 3.126(5) 170(4) 2_676
N10 H10B N4 0.85(3) 2.11(3) 2.950(5) 171(4) 2_676
N5 H5D Cl1 0.85(3) 2.66(2) 3.453(4) 155(4) .
O6 H6 N3 0.85(3) 1.905(15) 2.726(4) 162(5) 2_775
C2 H2B N7 0.97 2.49 3.228(5) 132.7 2_775

loop_
_geom_torsion_atom_site_label_1
_geom_torsion_atom_site_label_2
_geom_torsion_atom_site_label_3
_geom_torsion_atom_site_label_4
_geom_torsion
_geom_torsion_site_symmetry_1
_geom_torsion_site_symmetry_4
O2 Nd1 O1 C1 4.3(4) 2_765 .
O3 Nd1 O1 C1 156.3(4) . .
O4 Nd1 O1 C1 72.9(4) 2_766 .
O5 Nd1 O1 C1 -152.7(3) . .
O6 Nd1 O1 C1 85.1(4) . .
N8 Nd1 O1 C1 -52.3(4) 1_545 .
Cl1 Nd1 O1 C1 -97.0(4) . .
O2 Nd1 O3 C4 154.0(7) 2_765 .
O4 Nd1 O3 C4 -114.8(8) 2_766 .
O1 Nd1 O3 C4 101.0(8) . .
O5 Nd1 O3 C4 -38.4(8) . .
O6 Nd1 O3 C4 176.3(8) . .
N8 Nd1 O3 C4 -46.5(8) 1_545 .
Cl1 Nd1 O3 C4 31.0(8) . .
O2 Nd1 O6 C7 -20.0(3) 2_765 .
O3 Nd1 O6 C7 173.0(3) . .
O4 Nd1 O6 C7 68.5(3) 2_766 .
O1 Nd1 O6 C7 -104.0(3) . .
O5 Nd1 O6 C7 131.5(3) . .
N8 Nd1 O6 C7 31.6(4) 1_545 .
Cl1 Nd1 O6 C7 -107.5(3) . .
C3 N1 N2 N3 -0.7(4) . .
C2 N1 N2 N3 178.3(3) . .
N1 N2 N3 N4 0.5(5) . .
N2 N3 N4 C3 -0.2(5) . .
C6 N6 N7 N8 0.4(4) . .
C5 N6 N7 N8 178.5(3) . .
N6 N7 N8 N9 -0.6(4) . .
N6 N7 N8 Nd1 -176.3(2) . 1_565
N7 N8 N9 C6 0.6(4) . .
Nd1 N8 N9 C6 175.7(2) 1_565 .
Nd1 O1 C1 O2 -21.9(6) . .
Nd1 O1 C1 C2 154.1(3) . .
Nd1 O2 C1 O1 146.4(6) 2_765 .
Nd1 O2 C1 C2 -29.7(9) 2_765 .
C3 N1 C2 C1 -79.5(5) . .
N2 N1 C2 C1 101.8(4) . .
O1 C1 C2 N1 31.4(5) . .
O2 C1 C2 N1 -152.1(3) . .
N3 N4 C3 N5 -176.9(4) . .
N3 N4 C3 N1 -0.3(4) . .
N2 N1 C3 N4 0.6(4) . .
C2 N1 C3 N4 -178.2(3) . .
N2 N1 C3 N5 177.4(4) . .
C2 N1 C3 N5 -1.5(6) . .
Nd1 O4 C4 O3 1.1(5) 2_766 .
Nd1 O4 C4 C5 -180.0(2) 2_766 .
Nd1 O3 C4 O4 111.0(8) . .
Nd1 O3 C4 C5 -67.9(9) . .
C6 N6 C5 C4 -86.3(4) . .
N7 N6 C5 C4 96.2(4) . .
O4 C4 C5 N6 8.3(5) . .
O3 C4 C5 N6 -172.7(3) . .
N8 N9 C6 N6 -0.3(4) . .
N8 N9 C6 N10 178.3(3) . .
N7 N6 C6 N9 -0.1(4) . .
C5 N6 C6 N9 -177.9(3) . .
N7 N6 C6 N10 -178.6(3) . .
C5 N6 C6 N10 3.6(6) . .
